data_7248354
loop_
_publ_author_name
'B\"uchele, Wolfgang R. E.'
'Schlachta, Tim P.'
'Gebendorfer, Andreas L.'
'Pamperin, Jenny'
'Richter, Leon F.'
'Sauer, Michael J.'
'Prokop, Aram'
'K\"uhn, Fritz E.'

_publ_section_title
;
 Synthesis, characterization, and biomedical evaluation of
 ethylene-bridged tetra-NHC Pd(ii), Pt(ii) and Au(iii) complexes, with
 apoptosis-inducing properties in cisplatin-resistant neuroblastoma cells
;
_journal_issue 15
_journal_name_full 'RSC Advances'
_journal_page_first 10244
_journal_page_last 10254
_journal_paper_doi 10.1039/D4RA01195C
_journal_volume 14
_journal_year 2024
_chemical_compound_source 'see text'
_chemical_formula_moiety 'C20 H24 N8 Pd, 2(F6 P)'
_chemical_formula_sum 'C20 H24 F12 N8 P2 Pd'
_chemical_formula_weight 772.81
_chemical_name_systematic PdL15
_space_group_IT_number 130
_space_group_name_Hall '-P 4a 2ac'
_space_group_name_H-M_alt 'P 4/n c c :2'
_symmetry_cell_setting tetragonal
_symmetry_Int_Tables_number 130
_symmetry_space_group_name_Hall '-P 4a 2ac'
_symmetry_space_group_name_H-M 'P 4/n c c :2'
_atom_sites_solution_hydrogens geom
_atom_sites_solution_primary iterative
_atom_sites_solution_secondary difmap
_audit_update_record
;
2023-10-05 deposited with the CCDC.	2024-03-15 downloaded from the CCDC.
;
_cell_angle_alpha 90
_cell_angle_beta 90
_cell_angle_gamma 90
_cell_formula_units_Z 4
_cell_length_a 13.4513(6)
_cell_length_b 13.4513(6)
_cell_length_c 16.2016(13)
_cell_measurement_reflns_used 9856
_cell_measurement_temperature 100
_cell_measurement_theta_max 25.6904
_cell_measurement_theta_min 2.5142
_cell_volume 2931.5(3)
_computing_cell_refinement 'SAINT (Bruker, 2019)'
_computing_data_collection 'APEX 4 Control Software (Bruker, 2021)'
_computing_data_reduction 'SAINT (Bruker, 2019)'
_computing_molecular_graphics 'PLATON (Spek, 2011)'
_computing_publication_material 'PLATON (Spek, 2011), enCIFer (Allen, 2004)'
_computing_structure_refinement 'SHELXL (Sheldrick, 2018), SHELXLE (Huebschle, 2011)'
_computing_structure_solution 'SHELXT (Sheldrick, 2015)'
_diffrn_ambient_temperature 100
_diffrn_detector ' CMOS plate '
_diffrn_detector_area_resol_mean 16
_diffrn_measured_fraction_theta_full 1.000
_diffrn_measured_fraction_theta_max 1.000
_diffrn_measurement_device ' \k-geometry diffractometer '
_diffrn_measurement_device_type ' Bruker Photon CMOS '
_diffrn_measurement_method ' phi- and omega-rotation '
_diffrn_radiation_monochromator 'Helios optic'
_diffrn_radiation_probe x-ray
_diffrn_radiation_source 'IMS microsource'
_diffrn_radiation_type MoK\a
_diffrn_radiation_wavelength 0.71073
_diffrn_reflns_av_R_equivalents 0.0901
_diffrn_reflns_av_unetI/netI 0.0126
_diffrn_reflns_limit_h_max 16
_diffrn_reflns_limit_h_min -16
_diffrn_reflns_limit_k_max 16
_diffrn_reflns_limit_k_min -16
_diffrn_reflns_limit_l_max 19
_diffrn_reflns_limit_l_min -19
_diffrn_reflns_number 105271
_diffrn_reflns_reduction_process
;
;
_diffrn_reflns_theta_full 25.24
_diffrn_reflns_theta_max 25.70
_diffrn_reflns_theta_min 2.14
_exptl_absorpt_coefficient_mu 0.846
_exptl_absorpt_correction_T_max 0.7453
_exptl_absorpt_correction_T_min 0.6932
_exptl_absorpt_correction_type multi-scan
_exptl_absorpt_process_details 'SADABS 2016/2, Bruker, 2016'
_exptl_crystal_colour colourless
_exptl_crystal_density_diffrn 1.751
_exptl_crystal_density_method 'Not Measured'
_exptl_crystal_description fragment
_exptl_crystal_F_000 1536
_exptl_crystal_recrystallization_method 'MeCN/Et2O Vapor Diffusion'
_exptl_crystal_size_max 0.139
_exptl_crystal_size_mid 0.118
_exptl_crystal_size_min 0.117
_refine_diff_density_max 0.295
_refine_diff_density_min -0.464
_refine_diff_density_rms 0.062
_refine_ls_extinction_method none
_refine_ls_goodness_of_fit_ref 1.074
_refine_ls_hydrogen_treatment constr
_refine_ls_matrix_type full
_refine_ls_number_parameters 98
_refine_ls_number_reflns 1410
_refine_ls_number_restraints 18
_refine_ls_restrained_S_all 1.070
_refine_ls_R_factor_all 0.0342
_refine_ls_R_factor_gt 0.0238
_refine_ls_shift/su_max 0.000
_refine_ls_shift/su_mean 0.000
_refine_ls_structure_factor_coef Fsqd
_refine_ls_weighting_details 'W=1/[\S^2^(FO^2^)+(0.0187P)^2^+4.9814P] WHERE P=(FO^2^+2FC^2^)/3'
_refine_ls_weighting_scheme calc
_refine_ls_wR_factor_gt 0.0524
_refine_ls_wR_factor_ref 0.0565
_reflns_number_gt 1100
_reflns_number_total 1410
_reflns_threshold_expression I>2\s(I)
_cod_data_source_file d4ra01195c2.cif
_cod_data_source_block mo_geban6_0m_sq
_cod_original_cell_volume 2931.5(4)
_cod_original_sg_symbol_H-M 'P 4/n c c'
_cod_database_code 7248354

loop_
_space_group_symop_id
_space_group_symop_operation_xyz
1 x,y,z
2 1/2-y,x,z
3 1/2-x,1/2-y,z
4 y,1/2-x,z
5 1/2+x,-y,1/2-z
6 1/2+y,1/2+x,1/2-z
7 -x,1/2+y,1/2-z
8 -y,-x,1/2-z
9 -x,-y,-z
10 1/2+y,-x,-z
11 1/2+x,1/2+y,-z
12 -y,1/2+x,-z
13 1/2-x,y,1/2+z
14 1/2-y,1/2-x,1/2+z
15 x,1/2-y,1/2+z
16 y,x,1/2+z

loop_
_atom_site_aniso_label
_atom_site_aniso_U_11
_atom_site_aniso_U_22
_atom_site_aniso_U_33
_atom_site_aniso_U_23
_atom_site_aniso_U_13
_atom_site_aniso_U_12
Pd1 0.0093(1) 0.0093(1) 0.0121(2) 0.0000 0.0000 0.0000
P1 0.0302(3) 0.0302(3) 0.0215(5) -0.0098(3) -0.0098(3) 0.0147(4)
F1 0.0490(10) 0.0312(8) 0.0335(8) -0.0039(8) -0.0031(8) -0.0033(8)
N1 0.0116(9) 0.0146(9) 0.0158(9) -0.0004(8) -0.0010(8) 0.0001(8)
F2 0.0304(10) 0.133(2) 0.0487(12) -0.0319(13) -0.0126(9) 0.0345(11)
N2 0.0124(9) 0.0148(9) 0.0169(8) 0.0008(8) 0.0006(8) -0.0007(8)
F3 0.0566(11) 0.0441(10) 0.0211(8) -0.0080(7) -0.0139(8) 0.0145(8)
C1 0.0159(11) 0.0108(11) 0.0155(11) 0.0033(9) -0.0007(9) 0.0010(8)
C2 0.0109(11) 0.0204(12) 0.0250(13) 0.0006(10) -0.0020(10) -0.0013(9)
C3 0.0120(11) 0.0173(10) 0.0289(12) 0.0013(11) 0.0008(11) -0.0006(9)
C4 0.0147(11) 0.0173(11) 0.0193(12) -0.0020(9) 0.0027(10) 0.0002(9)
C5 0.0191(12) 0.0159(12) 0.0134(11) 0.0008(9) 0.0025(9) 0.0011(9)

loop_
_atom_site_label
_atom_site_type_symbol
_atom_site_thermal_displace_type
_atom_site_fract_x
_atom_site_fract_y
_atom_site_fract_z
_atom_site_occupancy
_atom_site_U_iso_or_equiv
_atom_site_calc_flag
_atom_site_refinement_flags
_atom_site_disorder_assembly
_atom_site_disorder_group
Pd1 Pd Uani 0.25000 0.75000 0.50000 1.000 0.0102(1) d STP . .
P1 P Uani 0.42388(5) 0.57612(5) 0.75000 1.000 0.0273(2) d STP . .
F1 F Uani 0.42528(12) 0.45674(12) 0.75592(10) 1.000 0.0379(5) d . . .
N1 N Uani 0.43219(13) 0.83865(14) 0.56665(12) 1.000 0.0140(5) d . . .
F2 F Uani 0.30591(14) 0.5748(2) 0.75671(12) 1.000 0.0707(8) d . . .
N2 N Uani 0.47914(14) 0.74325(14) 0.46814(11) 1.000 0.0147(5) d . . .
F3 F Uani 0.41750(13) 0.56777(13) 0.65182(9) 1.000 0.0406(6) d . . .
C1 C Uani 0.39756(17) 0.77533(15) 0.50866(13) 1.000 0.0141(6) d . . .
C2 C Uani 0.53453(17) 0.84747(17) 0.56217(16) 1.000 0.0188(7) d . . .
C3 C Uani 0.56346(17) 0.78799(17) 0.50031(16) 1.000 0.0194(6) d . . .
C4 C Uani 0.48520(17) 0.67283(17) 0.39929(15) 1.000 0.0171(7) d . . .
C5 C Uani 0.38641(17) 0.63097(16) 0.37155(13) 1.000 0.0161(7) d . . .
H2 H Uiso 0.57591 0.88756 0.59607 1.000 0.0230 c RU . .
H3 H Uiso 0.62978 0.77826 0.48186 1.000 0.0230 c RU . .
H4A H Uiso 0.52885 0.61698 0.41573 1.000 0.0210 c RU . .
H4B H Uiso 0.51691 0.70660 0.35181 1.000 0.0210 c RU . .
H5A H Uiso 0.34126 0.68673 0.35794 1.000 0.0190 c RU . .
H5B H Uiso 0.39673 0.59173 0.32057 1.000 0.0190 c RU . .

loop_
_atom_type_symbol
_atom_type_description
_atom_type_scat_dispersion_real
_atom_type_scat_dispersion_imag
_atom_type_scat_source
C C 0.0033 0.0016 ' International Tables Vol C Tables 4.2.6.8 and 6.1.1.4'
H H 0.0000 0.0000 ' International Tables Vol C Tables 4.2.6.8 and 6.1.1.4'
F F 0.0171 0.0103 ' International Tables Vol C Tables 4.2.6.8 and 6.1.1.4'
N N 0.0061 0.0033 ' International Tables Vol C Tables 4.2.6.8 and 6.1.1.4'
P P 0.1023 0.0942 ' International Tables Vol C Tables 4.2.6.8 and 6.1.1.4'
Pd Pd -0.9988 1.0072 ' International Tables Vol C Tables 4.2.6.8 and 6.1.1.4'

loop_
_geom_angle_atom_site_label_1
_geom_angle_atom_site_label_2
_geom_angle_atom_site_label_3
_geom_angle
_geom_angle_site_symmetry_1
_geom_angle_site_symmetry_2
_geom_angle_site_symmetry_3
_geom_angle_publ_flag
C1 Pd1 C1 172.03(8) . . 3_565 yes
C1 Pd1 C1 90.28(8) . . 10_466 yes
C1 Pd1 C1 90.28(8) . . 12_656 yes
C1 Pd1 C1 90.28(8) 3_565 . 10_466 yes
C1 Pd1 C1 90.28(8) 3_565 . 12_656 yes
C1 Pd1 C1 172.03(8) 10_466 . 12_656 yes
F1 P1 F3 89.62(9) . . 8_666 yes
F2 P1 F3 90.78(10) . . . yes
F1 P1 F2 178.60(12) 8_666 . . yes
F2 P1 F2 91.54(14) . . 8_666 yes
F2 P1 F3 90.15(10) . . 8_666 yes
F1 P1 F3 89.62(9) 8_666 . . yes
F2 P1 F3 90.15(10) 8_666 . . yes
F3 P1 F3 178.66(10) . . 8_666 yes
F1 P1 F2 89.80(12) 8_666 . 8_666 yes
F1 P1 F3 89.42(9) 8_666 . 8_666 yes
F2 P1 F3 90.78(10) 8_666 . 8_666 yes
F1 P1 F1 88.87(9) . . 8_666 yes
F1 P1 F2 89.80(12) . . . yes
F1 P1 F3 89.42(9) . . . yes
F1 P1 F2 178.60(12) . . 8_666 yes
C2 N1 C5 125.20(19) . . 12_656 yes
C1 N1 C2 111.14(19) . . . yes
C1 N1 C5 123.57(18) . . 12_656 yes
C3 N2 C4 121.43(19) . . . yes
C1 N2 C3 110.10(18) . . . yes
C1 N2 C4 128.47(19) . . . yes
N1 C1 N2 105.04(19) . . . yes
Pd1 C1 N1 119.59(15) . . . yes
Pd1 C1 N2 135.37(16) . . . yes
N1 C2 C3 106.1(2) . . . yes
N2 C3 C2 107.6(2) . . . yes
N2 C4 C5 114.72(19) . . . yes
N1 C5 C4 113.53(18) 10_466 . . yes
N1 C2 H2 127.00 . . . no
C3 C2 H2 127.00 . . . no
N2 C3 H3 126.00 . . . no
C2 C3 H3 126.00 . . . no
N2 C4 H4A 109.00 . . . no
N2 C4 H4B 109.00 . . . no
C5 C4 H4A 109.00 . . . no
C5 C4 H4B 109.00 . . . no
H4A C4 H4B 108.00 . . . no
C4 C5 H5A 109.00 . . . no
C4 C5 H5B 109.00 . . . no
H5A C5 H5B 108.00 . . . no
N1 C5 H5A 109.00 10_466 . . no
N1 C5 H5B 109.00 10_466 . . no

loop_
_geom_bond_atom_site_label_1
_geom_bond_atom_site_label_2
_geom_bond_distance
_geom_bond_site_symmetry_1
_geom_bond_site_symmetry_2
_geom_bond_publ_flag
Pd1 C1 2.019(2) . . yes
Pd1 C1 2.019(2) . 3_565 yes
Pd1 C1 2.019(2) . 10_466 yes
Pd1 C1 2.019(2) . 12_656 yes
P1 F2 1.591(2) . . yes
P1 F3 1.5969(15) . . yes
P1 F1 1.6088(18) . 8_666 yes
P1 F2 1.591(2) . 8_666 yes
P1 F3 1.5969(15) . 8_666 yes
P1 F1 1.6088(18) . . yes
N1 C1 1.351(3) . . yes
N1 C2 1.384(3) . . yes
N1 C5 1.462(3) . 12_656 yes
N2 C4 1.466(3) . . yes
N2 C3 1.386(3) . . yes
N2 C1 1.350(3) . . yes
C2 C3 1.340(3) . . no
C4 C5 1.512(3) . . no
C2 H2 0.9500 . . no
C3 H3 0.9500 . . no
C4 H4A 0.9900 . . no
C4 H4B 0.9900 . . no
C5 H5B 0.9900 . . no
C5 H5A 0.9900 . . no

loop_
_geom_hbond_atom_site_label_D
_geom_hbond_atom_site_label_H
_geom_hbond_atom_site_label_A
_geom_hbond_distance_DH
_geom_hbond_distance_HA
_geom_hbond_distance_DA
_geom_hbond_angle_DHA
_geom_hbond_site_symmetry_A
_geom_hbond_publ_flag
C4 H4B F2 0.9900 2.5300 3.201(3) 125.00 12_656 yes

loop_
_geom_torsion_atom_site_label_1
_geom_torsion_atom_site_label_2
_geom_torsion_atom_site_label_3
_geom_torsion_atom_site_label_4
_geom_torsion
_geom_torsion_site_symmetry_1
_geom_torsion_site_symmetry_2
_geom_torsion_site_symmetry_3
_geom_torsion_site_symmetry_4
_geom_torsion_publ_flag
C1 Pd1 C1 N1 -134.33(17) 10_466 . . . no
C1 Pd1 C1 N1 53.63(17) 12_656 . . . no
C1 Pd1 C1 N2 45.9(2) 10_466 . . . no
C1 Pd1 C1 N2 -126.2(2) 12_656 . . . no
C2 N1 C1 Pd1 -179.09(15) . . . . no
C5 N1 C1 Pd1 4.1(3) 12_656 . . . no
C2 N1 C1 N2 0.7(2) . . . . no
C5 N1 C1 N2 -176.05(19) 12_656 . . . no
C2 N1 C5 C4 -93.8(3) 10_466 10_466 . . no
C1 N1 C2 C3 -0.2(3) . . . . no
C5 N1 C2 C3 176.5(2) 12_656 . . . no
C1 N1 C5 C4 89.9(3) 10_466 10_466 . . no
C4 N2 C1 Pd1 -0.6(4) . . . . no
C3 N2 C1 N1 -1.0(2) . . . . no
C3 N2 C1 Pd1 178.84(18) . . . . no
C1 N2 C3 C2 0.8(3) . . . . no
C4 N2 C3 C2 -179.7(2) . . . . no
C4 N2 C1 N1 179.7(2) . . . . no
C3 N2 C4 C5 -179.9(2) . . . . no
C1 N2 C4 C5 -0.6(3) . . . . no
N1 C2 C3 N2 -0.4(3) . . . . no
N2 C4 C5 N1 -66.1(2) . . . 10_466 no
